data_7133196
loop_
_publ_author_name
'Liu, Yong'
'Jia, Mengying'
'Wang, Guodong'
'Yang, Wenhui'
'Xu, Xianxiu'

_publ_section_title
;
 Silver-catalyzed P-centered anion nucleophilic addition to isocyanide:
 access to 2-phosphinoyl indoles/indol-3-ols.
;
_journal_issue 56
_journal_name_full 'Chemical communications (Cambridge, England)'
_journal_page_first 7196
_journal_page_last 7199
_journal_paper_doi 10.1039/d4cc01984a
_journal_volume 60
_journal_year 2024
_chemical_formula_moiety 'C28 H22 N O2 P'
_chemical_formula_sum 'C28 H22 N O2 P'
_chemical_formula_weight 435.44
_space_group_crystal_system triclinic
_space_group_IT_number 2
_space_group_name_Hall '-P 1'
_space_group_name_H-M_alt 'P -1'
_atom_sites_solution_hydrogens geom
_atom_sites_solution_primary direct
_atom_sites_solution_secondary difmap
_audit_creation_date 2023-05-11
_audit_creation_method
;
  Olex2 1.2
  (compiled Apr 23 2013 17:54:37, GUI svn.r4466)
;
_audit_update_record
;
2024-02-23 deposited with the CCDC.	2024-06-16 downloaded from the CCDC.
;
_cell_angle_alpha 83.016(4)
_cell_angle_beta 81.790(4)
_cell_angle_gamma 62.191(6)
_cell_formula_units_Z 2
_cell_length_a 9.2305(5)
_cell_length_b 9.3886(6)
_cell_length_c 15.0613(6)
_cell_measurement_reflns_used 3534
_cell_measurement_temperature 293(2)
_cell_measurement_theta_max 70.5310
_cell_measurement_theta_min 7.5320
_cell_volume 1140.40(12)
_computing_cell_refinement 'CrysAlisPro 1.171.40.84a (Rigaku OD, 2020)'
_computing_data_collection 'CrysAlisPro 1.171.40.84a (Rigaku OD, 2020)'
_computing_data_reduction 'CrysAlisPro 1.171.40.84a (Rigaku OD, 2020)'
_computing_molecular_graphics
;
O. V. Dolomanov, L. J. Bourhis, R. J. Gildea, J. A. K. Howard and H. Puschmann,
OLEX2: a complete structure solution, refinement and analysis program.
J. Appl. Cryst. (2009). 42, 339-341.
;
_computing_publication_material
;
O. V. Dolomanov, L. J. Bourhis, R. J. Gildea, J. A. K. Howard and H. Puschmann,
OLEX2: a complete structure solution, refinement and analysis program.
J. Appl. Cryst. (2009). 42, 339-341.
;
_computing_structure_refinement
;
XL, G.M. Sheldrick, Acta Cryst.
(2008). A64, 112-122
;
_computing_structure_solution
;
XS, G.M. Sheldrick, Acta Cryst.
(2008). A64, 112-122
;
_diffrn_ambient_temperature 293(2)
_diffrn_detector 'CCD plate'
_diffrn_detector_area_resol_mean 16.0793
_diffrn_detector_type Eos
_diffrn_measured_fraction_theta_full 0.9983
_diffrn_measured_fraction_theta_max 0.9812
_diffrn_measurement_details
;
List of Runs (angles in degrees, time in seconds):

  # Type    Start    End  Width  t~exp~   \w     \q     \k     \f   Frames
#--------------------------------------------------------------------------
  1  \w    -16.00  25.00   1.00    1.00    --    0.00  37.00-126.00   41
  2  \w     45.00  72.00   1.00    1.00    --    0.00  37.00-126.00   27
  3  \w     34.00  62.00   1.00    1.00    --   54.00  37.00-126.00   28
  4  \w    -17.00  36.00   1.00    1.00    --   54.00 -37.00  77.00   53
  5  \w     74.00 101.00   1.00    1.00    --  108.00 -37.00  77.00   27
  6  \w     94.00 157.00   1.00    1.00    --  108.00  37.00-126.00   63
  7  \w     -2.00  24.00   1.00    1.00    --    0.00 -77.00  30.00   26
  8  \w    -63.00 -12.00   1.00    1.00    --    0.00 -37.00  77.00   51
  9  \w     51.00 126.00   1.00    1.00    --   54.00  37.00 -30.00   75
 10  \w     24.00  94.00   1.00    1.00    --   54.00 -99.00 150.00   70
 11  \w    -15.00  67.00   1.00    1.00    --   54.00 -57.00   0.00   82
 12  \w      7.00  96.00   1.00    1.00    --   54.00 -99.00 -60.00   89
 13  \w     66.00  93.00   1.00    1.00    --   54.00  37.00-126.00   27
 14  \w     42.00 123.00   1.00    1.00    --   54.00  57.00-120.00   81
 15  \w     92.00 178.00   1.00    1.00    --  108.00  37.00 120.00   86
 16  \w     86.00 177.00   1.00    1.00    --  108.00  50.00-180.00   91
 17  \w     41.00 104.00   1.00    1.00    --  108.00 -50.00-120.00   63
 18  \w     39.00 130.00   1.00    1.00    --  108.00 -50.00 150.00   91
 19  \w     77.00 108.00   1.00    1.00    --  108.00-111.00 -30.00   31
 20  \w    106.00 173.00   1.00    1.00    --  108.00 111.00  60.00   67
 21  \w     68.00 108.00   1.00    1.00    --  108.00-111.00 -90.00   40
 22  \w     46.00  98.00   1.00    1.00    --  108.00 -91.00-180.00   52
 23  \w     65.00 123.00   1.00    1.00    --  108.00 178.00  90.00   58
 24  \w     54.00 105.00   1.00    1.00    --  108.00 -91.00 120.00   51
 25  \w    106.00 131.00   1.00    1.00    --  108.00 111.00-150.00   25
 26  \w     85.00 136.00   1.00    1.00    --  108.00 178.00 120.00   51
 27  \w     38.00 125.00   1.00    1.00    --  108.00 -50.00  30.00   87
 28  \w    108.00 133.00   1.00    1.00    --  108.00 111.00  90.00   25
 29  \w     37.00 108.00   1.00    1.00    --  108.00-111.00  90.00   71
;
_diffrn_measurement_device 'four-circle diffractometer'
_diffrn_measurement_device_type 'SuperNova, Dual, Cu at home/near, Eos'
_diffrn_measurement_method '\w scans'
_diffrn_orient_matrix_type 'CrysAlisPro convention (1999,Acta A55,543-557)'
_diffrn_orient_matrix_UB_11 -0.1735867000
_diffrn_orient_matrix_UB_12 0.1047092000
_diffrn_orient_matrix_UB_13 0.0448840000
_diffrn_orient_matrix_UB_21 -0.0555832000
_diffrn_orient_matrix_UB_22 -0.1232342000
_diffrn_orient_matrix_UB_23 -0.0198689000
_diffrn_orient_matrix_UB_31 0.0522309000
_diffrn_orient_matrix_UB_32 -0.0916593000
_diffrn_orient_matrix_UB_33 0.0911765000
_diffrn_radiation_monochromator mirror
_diffrn_radiation_probe x-ray
_diffrn_radiation_type 'Cu K\a'
_diffrn_radiation_wavelength 1.54184
_diffrn_reflns_av_R_equivalents 0.0209
_diffrn_reflns_av_unetI/netI 0.0270
_diffrn_reflns_limit_h_max 10
_diffrn_reflns_limit_h_min -11
_diffrn_reflns_limit_k_max 11
_diffrn_reflns_limit_k_min -11
_diffrn_reflns_limit_l_max 18
_diffrn_reflns_limit_l_min -12
_diffrn_reflns_number 8124
_diffrn_reflns_theta_full 70.36
_diffrn_reflns_theta_max 70.37
_diffrn_reflns_theta_min 5.34
_diffrn_source 'micro-focus sealed X-ray tube'
_diffrn_source_type 'SuperNova (Cu) X-ray Source'
_exptl_absorpt_coefficient_mu 1.261
_exptl_absorpt_correction_T_max 1.00000
_exptl_absorpt_correction_T_min 0.74486
_exptl_absorpt_correction_type multi-scan
_exptl_absorpt_process_details
;
CrysAlisPro 1.171.40.84a (Rigaku Oxford Diffraction, 2020)
Empirical absorption correction using spherical harmonics,
implemented in SCALE3 ABSPACK scaling algorithm.
;
_exptl_crystal_colour 'clear light colourless'
_exptl_crystal_density_diffrn 1.268
_exptl_crystal_density_method 'not measured'
_exptl_crystal_description block
_exptl_crystal_F_000 456
_exptl_crystal_size_max 0.25
_exptl_crystal_size_mid 0.2
_exptl_crystal_size_min 0.15
_refine_diff_density_max 0.250
_refine_diff_density_min -0.306
_refine_diff_density_rms 0.037
_refine_ls_extinction_method none
_refine_ls_goodness_of_fit_ref 1.054
_refine_ls_hydrogen_treatment mixed
_refine_ls_matrix_type full
_refine_ls_number_parameters 289
_refine_ls_number_reflns 4282
_refine_ls_number_restraints 0
_refine_ls_restrained_S_all 1.054
_refine_ls_R_factor_all 0.0514
_refine_ls_R_factor_gt 0.0416
_refine_ls_shift/su_max 0.000
_refine_ls_shift/su_mean 0.000
_refine_ls_structure_factor_coef Fsqd
_refine_ls_weighting_details 'calc w=1/[\s^2^(Fo^2^)+(0.0422P)^2^+0.4617P] where P=(Fo^2^+2Fc^2^)/3'
_refine_ls_weighting_scheme calc
_refine_ls_wR_factor_gt 0.1035
_refine_ls_wR_factor_ref 0.1106
_reflns_number_gt 3657
_reflns_number_total 4282
_reflns_threshold_expression >2sigma(I)
_cod_data_source_file d4cc01984a2.cif
_cod_data_source_block exp_1456
_cod_depositor_comments 'Adding full bibliography for 7133196--7133198.cif.'
_cod_original_cell_volume 1140.40(11)
_cod_database_code 7133196
_chemical_oxdiff_formula 'C1 H1 N1 O1 P1'
_diffrn_oxdiff_digest_frames
;
01f538f1cf4301f6abced5ab71a4b30885000287d63
;
_reflns_odcompleteness_completeness 99.83
_reflns_odcompleteness_iscentric 1
_reflns_odcompleteness_theta 66.97
_olex2_refinement_description
;
1. Fixed Uiso
 At 1.2 times of:
  All C(H) groups, All C(H,H) groups, All N(H) groups
2.a Secondary CH2 refined with riding coordinates:
 C9(H9A,H9B)
2.b Aromatic/amide H refined with riding coordinates:
 C1(H1), C2(H2), C3(H3), C4(H4), C12(H12), C13(H13), C14(H14), C15(H15),
 C16(H16), C17(H17), C18(H18), C19(H19), C20(H20), C21(H21), C23(H23), C24(H24),
  C25(H25), C26(H26), C27(H27), N1(H1A)
;
_oxdiff_exptl_absorpt_empirical_details
;
Empirical correction (ABSPACK) includes:
- Absorption correction using spherical harmonics
- Frame scaling
;
_oxdiff_exptl_absorpt_empirical_full_max 1.276
_oxdiff_exptl_absorpt_empirical_full_min 0.627

loop_
_space_group_symop_id
_space_group_symop_operation_xyz
1 'x, y, z'
2 '-x, -y, -z'

loop_
_atom_site_label
_atom_site_type_symbol
_atom_site_fract_x
_atom_site_fract_y
_atom_site_fract_z
_atom_site_U_iso_or_equiv
_atom_site_adp_type
_atom_site_occupancy
_atom_site_symmetry_multiplicity
_atom_site_calc_flag
_atom_site_refinement_flags
_atom_site_disorder_assembly
_atom_site_disorder_group
C1 C 1.2895(2) 0.3840(2) 0.24094(14) 0.0483(5) Uani 1 1 d . . .
H1 H 1.3658 0.3216 0.1964 0.058 Uiso 1 1 calc R . .
C2 C 1.3366(3) 0.3937(3) 0.32144(15) 0.0554(5) Uani 1 1 d . . .
H2 H 1.4471 0.3366 0.3314 0.067 Uiso 1 1 calc R . .
C3 C 1.2227(3) 0.4871(3) 0.38911(14) 0.0572(5) Uani 1 1 d . . .
H3 H 1.2588 0.4896 0.4432 0.069 Uiso 1 1 calc R . .
C4 C 1.0592(3) 0.5748(2) 0.37673(13) 0.0499(5) Uani 1 1 d . . .
H4 H 0.9844 0.6367 0.4219 0.060 Uiso 1 1 calc R . .
C5 C 1.0059(2) 0.5698(2) 0.29475(11) 0.0394(4) Uani 1 1 d . . .
C6 C 1.1223(2) 0.4717(2) 0.22845(11) 0.0390(4) Uani 1 1 d . . .
C7 C 0.8739(2) 0.5878(2) 0.17580(11) 0.0376(4) Uani 1 1 d . . .
C8 C 0.8494(2) 0.6456(2) 0.25962(11) 0.0381(4) Uani 1 1 d . . .
C9 C 0.6952(2) 0.7675(2) 0.30803(11) 0.0411(4) Uani 1 1 d . . .
H9A H 0.6220 0.8377 0.2638 0.049 Uiso 1 1 calc R . .
H9B H 0.7237 0.8336 0.3396 0.049 Uiso 1 1 calc R . .
C10 C 0.6032(2) 0.6974(2) 0.37455(12) 0.0422(4) Uani 1 1 d . . .
C11 C 0.4513(2) 0.8120(2) 0.42756(12) 0.0418(4) Uani 1 1 d . . .
C12 C 0.3837(3) 0.9777(3) 0.41217(15) 0.0584(6) Uani 1 1 d . . .
H12 H 0.4345 1.0222 0.3679 0.070 Uiso 1 1 calc R . .
C13 C 0.2408(3) 1.0780(3) 0.46206(17) 0.0687(7) Uani 1 1 d . . .
H13 H 0.1954 1.1893 0.4508 0.082 Uiso 1 1 calc R . .
C14 C 0.1664(3) 1.0129(3) 0.52810(16) 0.0632(6) Uani 1 1 d . . .
H14 H 0.0709 1.0803 0.5618 0.076 Uiso 1 1 calc R . .
C15 C 0.2325(3) 0.8490(3) 0.54449(15) 0.0597(6) Uani 1 1 d . . .
H15 H 0.1820 0.8053 0.5895 0.072 Uiso 1 1 calc R . .
C16 C 0.3738(3) 0.7485(3) 0.49446(13) 0.0503(5) Uani 1 1 d . . .
H16 H 0.4175 0.6373 0.5056 0.060 Uiso 1 1 calc R . .
C17 C 0.4869(3) 0.9027(2) 0.10810(13) 0.0471(4) Uani 1 1 d . . .
H17 H 0.5588 0.9316 0.0701 0.057 Uiso 1 1 calc R . .
C18 C 0.3323(3) 1.0202(3) 0.13644(15) 0.0581(6) Uani 1 1 d . . .
H18 H 0.3002 1.1278 0.1174 0.070 Uiso 1 1 calc R . .
C19 C 0.2259(3) 0.9773(3) 0.19307(17) 0.0690(7) Uani 1 1 d . . .
H19 H 0.1223 1.0564 0.2129 0.083 Uiso 1 1 calc R . .
C20 C 0.2722(3) 0.8187(3) 0.22034(18) 0.0704(7) Uani 1 1 d . . .
H20 H 0.1995 0.7906 0.2582 0.084 Uiso 1 1 calc R . .
C21 C 0.4265(3) 0.7000(3) 0.19186(15) 0.0542(5) Uani 1 1 d . . .
H21 H 0.4570 0.5924 0.2102 0.065 Uiso 1 1 calc R . .
C22 C 0.5358(2) 0.7418(2) 0.13587(11) 0.0396(4) Uani 1 1 d . . .
C23 C 0.7604(3) 0.3149(2) 0.19143(14) 0.0526(5) Uani 1 1 d . . .
H23 H 0.7576 0.3614 0.2432 0.063 Uiso 1 1 calc R . .
C24 C 0.7732(3) 0.1616(3) 0.19752(18) 0.0647(6) Uani 1 1 d . . .
H24 H 0.7777 0.1058 0.2533 0.078 Uiso 1 1 calc R . .
C25 C 0.7793(4) 0.0914(3) 0.1215(2) 0.0790(8) Uani 1 1 d . . .
H25 H 0.7886 -0.0121 0.1257 0.095 Uiso 1 1 calc R . .
C26 C 0.7717(4) 0.1740(4) 0.0393(2) 0.0931(10) Uani 1 1 d . . .
H26 H 0.7770 0.1256 -0.0122 0.112 Uiso 1 1 calc R . .
C27 C 0.7561(4) 0.3292(3) 0.03235(17) 0.0730(7) Uani 1 1 d . . .
H27 H 0.7486 0.3855 -0.0234 0.088 Uiso 1 1 calc R . .
C28 C 0.7516(2) 0.4000(2) 0.10906(13) 0.0446(4) Uani 1 1 d . . .
N1 N 1.03968(18) 0.48314(18) 0.15749(10) 0.0413(4) Uani 1 1 d . . .
H1A H 1.0836 0.4332 0.1090 0.050 Uiso 1 1 calc R . .
O1 O 0.6506(2) 0.55333(17) 0.38471(10) 0.0665(5) Uani 1 1 d . . .
O2 O 0.78911(17) 0.64271(17) 0.00356(8) 0.0512(4) Uani 1 1 d . . .
P1 P 0.74038(6) 0.59848(6) 0.09714(3) 0.03845(14) Uani 1 1 d . . .

loop_
_atom_site_aniso_label
_atom_site_aniso_U_11
_atom_site_aniso_U_22
_atom_site_aniso_U_33
_atom_site_aniso_U_23
_atom_site_aniso_U_13
_atom_site_aniso_U_12
C1 0.0431(10) 0.0493(11) 0.0517(11) -0.0055(9) -0.0012(8) -0.0208(9)
C2 0.0500(12) 0.0588(13) 0.0609(13) 0.0033(10) -0.0155(10) -0.0265(10)
C3 0.0682(14) 0.0630(14) 0.0489(12) -0.0003(10) -0.0197(10) -0.0340(12)
C4 0.0654(13) 0.0502(11) 0.0378(10) -0.0070(8) -0.0049(9) -0.0287(10)
C5 0.0480(10) 0.0385(9) 0.0344(9) -0.0036(7) -0.0019(7) -0.0222(8)
C6 0.0442(10) 0.0400(10) 0.0352(9) -0.0033(7) -0.0021(7) -0.0216(8)
C7 0.0402(9) 0.0387(9) 0.0321(8) -0.0032(7) 0.0006(7) -0.0175(8)
C8 0.0450(10) 0.0371(9) 0.0328(9) -0.0053(7) 0.0009(7) -0.0199(8)
C9 0.0496(11) 0.0382(9) 0.0327(9) -0.0071(7) 0.0010(7) -0.0180(8)
C10 0.0490(11) 0.0374(10) 0.0338(9) -0.0038(7) -0.0011(8) -0.0150(8)
C11 0.0448(10) 0.0415(10) 0.0360(9) -0.0067(7) -0.0010(8) -0.0168(8)
C12 0.0621(13) 0.0443(11) 0.0596(13) -0.0092(9) 0.0125(10) -0.0204(10)
C13 0.0678(15) 0.0434(12) 0.0802(16) -0.0160(11) 0.0148(12) -0.0164(11)
C14 0.0521(13) 0.0606(14) 0.0684(14) -0.0245(11) 0.0129(11) -0.0190(11)
C15 0.0556(13) 0.0652(14) 0.0545(12) -0.0091(10) 0.0098(10) -0.0275(11)
C16 0.0517(12) 0.0465(11) 0.0469(11) -0.0039(9) 0.0019(9) -0.0194(9)
C17 0.0522(11) 0.0439(11) 0.0444(10) 0.0002(8) -0.0080(8) -0.0210(9)
C18 0.0631(14) 0.0403(11) 0.0617(13) -0.0050(9) -0.0162(11) -0.0127(10)
C19 0.0451(12) 0.0624(15) 0.0779(16) -0.0171(12) -0.0033(11) -0.0043(11)
C20 0.0474(13) 0.0729(17) 0.0806(17) -0.0076(13) 0.0108(12) -0.0230(12)
C21 0.0486(11) 0.0485(12) 0.0608(13) 0.0013(9) 0.0030(10) -0.0216(10)
C22 0.0401(9) 0.0393(9) 0.0355(9) -0.0022(7) -0.0051(7) -0.0146(8)
C23 0.0585(13) 0.0434(11) 0.0527(12) -0.0045(9) -0.0085(10) -0.0195(10)
C24 0.0658(15) 0.0493(13) 0.0799(16) 0.0030(11) -0.0139(12) -0.0268(11)
C25 0.0868(19) 0.0545(14) 0.110(2) -0.0115(14) -0.0203(17) -0.0400(14)
C26 0.134(3) 0.083(2) 0.090(2) -0.0278(17) -0.0226(19) -0.065(2)
C27 0.104(2) 0.0726(16) 0.0572(14) -0.0101(12) -0.0214(13) -0.0472(16)
C28 0.0422(10) 0.0428(10) 0.0479(11) -0.0088(8) -0.0074(8) -0.0165(8)
N1 0.0398(8) 0.0479(9) 0.0342(8) -0.0123(6) 0.0025(6) -0.0177(7)
O1 0.0760(11) 0.0370(8) 0.0654(10) -0.0031(7) 0.0224(8) -0.0164(7)
O2 0.0525(8) 0.0569(8) 0.0319(7) -0.0026(6) 0.0024(6) -0.0165(7)
P1 0.0408(3) 0.0401(3) 0.0304(2) -0.00411(18) -0.00189(18) -0.0151(2)

loop_
_atom_type_symbol
_atom_type_description
_atom_type_scat_dispersion_real
_atom_type_scat_dispersion_imag
_atom_type_scat_source
C C 0.0181 0.0091 'International Tables Vol C Tables 4.2.6.8 and 6.1.1.4'
H H 0.0000 0.0000 'International Tables Vol C Tables 4.2.6.8 and 6.1.1.4'
N N 0.0311 0.0180 'International Tables Vol C Tables 4.2.6.8 and 6.1.1.4'
O O 0.0492 0.0322 'International Tables Vol C Tables 4.2.6.8 and 6.1.1.4'
P P 0.2955 0.4335 'International Tables Vol C Tables 4.2.6.8 and 6.1.1.4'

loop_
_geom_angle_atom_site_label_1
_geom_angle_atom_site_label_2
_geom_angle_atom_site_label_3
_geom_angle
_geom_angle_site_symmetry_1
_geom_angle_site_symmetry_3
_geom_angle_publ_flag
C2 C1 H1 121.3 . . ?
C2 C1 C6 117.39(19) . . ?
C6 C1 H1 121.3 . . ?
C1 C2 H2 119.1 . . ?
C1 C2 C3 121.8(2) . . ?
C3 C2 H2 119.1 . . ?
C2 C3 H3 119.5 . . ?
C4 C3 C2 120.96(19) . . ?
C4 C3 H3 119.5 . . ?
C3 C4 H4 120.5 . . ?
C3 C4 C5 119.06(19) . . ?
C5 C4 H4 120.5 . . ?
C4 C5 C6 118.90(18) . . ?
C4 C5 C8 133.68(17) . . ?
C6 C5 C8 107.42(15) . . ?
C1 C6 C5 121.82(17) . . ?
N1 C6 C1 130.64(17) . . ?
N1 C6 C5 107.55(16) . . ?
C8 C7 N1 108.87(16) . . ?
C8 C7 P1 134.45(14) . . ?
N1 C7 P1 116.10(12) . . ?
C5 C8 C9 123.61(15) . . ?
C7 C8 C5 106.66(15) . . ?
C7 C8 C9 129.70(17) . . ?
C8 C9 H9A 108.5 . . ?
C8 C9 H9B 108.5 . . ?
C8 C9 C10 115.05(15) . . ?
H9A C9 H9B 107.5 . . ?
C10 C9 H9A 108.5 . . ?
C10 C9 H9B 108.5 . . ?
C11 C10 C9 117.91(15) . . ?
O1 C10 C9 121.05(17) . . ?
O1 C10 C11 121.04(17) . . ?
C12 C11 C10 123.03(17) . . ?
C12 C11 C16 118.58(18) . . ?
C16 C11 C10 118.39(17) . . ?
C11 C12 H12 119.7 . . ?
C11 C12 C13 120.6(2) . . ?
C13 C12 H12 119.7 . . ?
C12 C13 H13 120.0 . . ?
C14 C13 C12 119.9(2) . . ?
C14 C13 H13 120.0 . . ?
C13 C14 H14 119.9 . . ?
C15 C14 C13 120.1(2) . . ?
C15 C14 H14 119.9 . . ?
C14 C15 H15 119.9 . . ?
C14 C15 C16 120.2(2) . . ?
C16 C15 H15 119.9 . . ?
C11 C16 H16 119.7 . . ?
C15 C16 C11 120.6(2) . . ?
C15 C16 H16 119.7 . . ?
C18 C17 H17 119.7 . . ?
C18 C17 C22 120.6(2) . . ?
C22 C17 H17 119.7 . . ?
C17 C18 H18 120.1 . . ?
C19 C18 C17 119.7(2) . . ?
C19 C18 H18 120.1 . . ?
C18 C19 H19 119.9 . . ?
C20 C19 C18 120.3(2) . . ?
C20 C19 H19 119.9 . . ?
C19 C20 H20 119.8 . . ?
C19 C20 C21 120.4(2) . . ?
C21 C20 H20 119.8 . . ?
C20 C21 H21 120.1 . . ?
C20 C21 C22 119.9(2) . . ?
C22 C21 H21 120.1 . . ?
C17 C22 C21 119.14(18) . . ?
C17 C22 P1 117.26(15) . . ?
C21 C22 P1 123.60(15) . . ?
C24 C23 H23 119.7 . . ?
C24 C23 C28 120.6(2) . . ?
C28 C23 H23 119.7 . . ?
C23 C24 H24 119.9 . . ?
C25 C24 C23 120.2(2) . . ?
C25 C24 H24 119.9 . . ?
C24 C25 H25 120.0 . . ?
C24 C25 C26 119.9(2) . . ?
C26 C25 H25 120.0 . . ?
C25 C26 H26 119.8 . . ?
C25 C26 C27 120.5(2) . . ?
C27 C26 H26 119.8 . . ?
C26 C27 H27 120.2 . . ?
C28 C27 C26 119.7(2) . . ?
C28 C27 H27 120.2 . . ?
C23 C28 C27 119.1(2) . . ?
C23 C28 P1 122.26(15) . . ?
C27 C28 P1 118.58(17) . . ?
C6 N1 C7 109.46(14) . . ?
C6 N1 H1A 125.3 . . ?
C7 N1 H1A 125.3 . . ?
C7 P1 C22 106.98(8) . . ?
C7 P1 C28 103.80(8) . . ?
C22 P1 C28 108.61(9) . . ?
O2 P1 C7 112.86(8) . . ?
O2 P1 C22 111.53(8) . . ?
O2 P1 C28 112.60(9) . . ?

loop_
_geom_bond_atom_site_label_1
_geom_bond_atom_site_label_2
_geom_bond_distance
_geom_bond_site_symmetry_2
_geom_bond_publ_flag
C1 H1 0.9300 . ?
C1 C2 1.371(3) . ?
C1 C6 1.398(3) . ?
C2 H2 0.9300 . ?
C2 C3 1.401(3) . ?
C3 H3 0.9300 . ?
C3 C4 1.369(3) . ?
C4 H4 0.9300 . ?
C4 C5 1.406(3) . ?
C5 C6 1.412(2) . ?
C5 C8 1.428(3) . ?
C6 N1 1.365(2) . ?
C7 C8 1.382(2) . ?
C7 N1 1.388(2) . ?
C7 P1 1.7901(18) . ?
C8 C9 1.501(2) . ?
C9 H9A 0.9700 . ?
C9 H9B 0.9700 . ?
C9 C10 1.508(3) . ?
C10 C11 1.498(2) . ?
C10 O1 1.209(2) . ?
C11 C12 1.383(3) . ?
C11 C16 1.389(3) . ?
C12 H12 0.9300 . ?
C12 C13 1.386(3) . ?
C13 H13 0.9300 . ?
C13 C14 1.372(3) . ?
C14 H14 0.9300 . ?
C14 C15 1.370(3) . ?
C15 H15 0.9300 . ?
C15 C16 1.379(3) . ?
C16 H16 0.9300 . ?
C17 H17 0.9300 . ?
C17 C18 1.381(3) . ?
C17 C22 1.387(3) . ?
C18 H18 0.9300 . ?
C18 C19 1.379(3) . ?
C19 H19 0.9300 . ?
C19 C20 1.370(4) . ?
C20 H20 0.9300 . ?
C20 C21 1.384(3) . ?
C21 H21 0.9300 . ?
C21 C22 1.389(3) . ?
C22 P1 1.7952(18) . ?
C23 H23 0.9300 . ?
C23 C24 1.381(3) . ?
C23 C28 1.382(3) . ?
C24 H24 0.9300 . ?
C24 C25 1.370(4) . ?
C25 H25 0.9300 . ?
C25 C26 1.371(4) . ?
C26 H26 0.9300 . ?
C26 C27 1.388(4) . ?
C27 H27 0.9300 . ?
C27 C28 1.388(3) . ?
C28 P1 1.805(2) . ?
N1 H1A 0.8600 . ?
O2 P1 1.4873(13) . ?

loop_
_geom_torsion_atom_site_label_1
_geom_torsion_atom_site_label_2
_geom_torsion_atom_site_label_3
_geom_torsion_atom_site_label_4
_geom_torsion
_geom_torsion_site_symmetry_1
_geom_torsion_site_symmetry_2
_geom_torsion_site_symmetry_3
_geom_torsion_site_symmetry_4
_geom_torsion_publ_flag
C1 C2 C3 C4 -0.9(3) . . . . ?
C1 C6 N1 C7 -179.03(19) . . . . ?
C2 C1 C6 C5 1.5(3) . . . . ?
C2 C1 C6 N1 -178.54(19) . . . . ?
C2 C3 C4 C5 0.1(3) . . . . ?
C3 C4 C5 C6 1.4(3) . . . . ?
C3 C4 C5 C8 -179.1(2) . . . . ?
C4 C5 C6 C1 -2.3(3) . . . . ?
C4 C5 C6 N1 177.78(16) . . . . ?
C4 C5 C8 C7 -177.5(2) . . . . ?
C4 C5 C8 C9 4.3(3) . . . . ?
C5 C6 N1 C7 0.9(2) . . . . ?
C5 C8 C9 C10 -85.5(2) . . . . ?
C6 C1 C2 C3 0.1(3) . . . . ?
C6 C5 C8 C7 2.0(2) . . . . ?
C6 C5 C8 C9 -176.17(16) . . . . ?
C7 C8 C9 C10 96.8(2) . . . . ?
C8 C5 C6 C1 178.13(17) . . . . ?
C8 C5 C6 N1 -1.8(2) . . . . ?
C8 C7 N1 C6 0.4(2) . . . . ?
C8 C7 P1 C22 10.4(2) . . . . ?
C8 C7 P1 C28 -104.4(2) . . . . ?
C8 C7 P1 O2 133.43(19) . . . . ?
C8 C9 C10 C11 177.96(15) . . . . ?
C8 C9 C10 O1 -2.1(3) . . . . ?
C9 C10 C11 C12 6.4(3) . . . . ?
C9 C10 C11 C16 -174.47(17) . . . . ?
C10 C11 C12 C13 178.6(2) . . . . ?
C10 C11 C16 C15 -179.32(19) . . . . ?
C11 C12 C13 C14 0.8(4) . . . . ?
C12 C11 C16 C15 -0.1(3) . . . . ?
C12 C13 C14 C15 -0.4(4) . . . . ?
C13 C14 C15 C16 -0.3(4) . . . . ?
C14 C15 C16 C11 0.5(3) . . . . ?
C16 C11 C12 C13 -0.5(3) . . . . ?
C17 C18 C19 C20 -0.8(4) . . . . ?
C17 C22 P1 C7 87.51(15) . . . . ?
C17 C22 P1 C28 -161.02(14) . . . . ?
C17 C22 P1 O2 -36.35(17) . . . . ?
C18 C17 C22 C21 0.7(3) . . . . ?
C18 C17 C22 P1 -178.86(15) . . . . ?
C18 C19 C20 C21 0.4(4) . . . . ?
C19 C20 C21 C22 0.5(4) . . . . ?
C20 C21 C22 C17 -1.1(3) . . . . ?
C20 C21 C22 P1 178.46(18) . . . . ?
C21 C22 P1 C7 -92.04(18) . . . . ?
C21 C22 P1 C28 19.44(19) . . . . ?
C21 C22 P1 O2 144.10(17) . . . . ?
C22 C17 C18 C19 0.2(3) . . . . ?
C23 C24 C25 C26 -0.4(4) . . . . ?
C23 C28 P1 C7 37.90(19) . . . . ?
C23 C28 P1 C22 -75.69(19) . . . . ?
C23 C28 P1 O2 160.29(17) . . . . ?
C24 C23 C28 C27 -0.1(3) . . . . ?
C24 C23 C28 P1 -178.28(17) . . . . ?
C24 C25 C26 C27 -0.7(5) . . . . ?
C25 C26 C27 C28 1.4(5) . . . . ?
C26 C27 C28 C23 -1.0(4) . . . . ?
C26 C27 C28 P1 177.3(2) . . . . ?
C27 C28 P1 C7 -140.30(19) . . . . ?
C27 C28 P1 C22 106.11(19) . . . . ?
C27 C28 P1 O2 -17.9(2) . . . . ?
C28 C23 C24 C25 0.8(4) . . . . ?
N1 C7 C8 C5 -1.5(2) . . . . ?
N1 C7 C8 C9 176.58(17) . . . . ?
N1 C7 P1 C22 -179.62(13) . . . . ?
N1 C7 P1 C28 65.63(15) . . . . ?
N1 C7 P1 O2 -56.58(16) . . . . ?
O1 C10 C11 C12 -173.6(2) . . . . ?
O1 C10 C11 C16 5.6(3) . . . . ?
P1 C7 C8 C5 169.00(15) . . . . ?
P1 C7 C8 C9 -12.9(3) . . . . ?
P1 C7 N1 C6 -172.09(12) . . . . ?
